data_4318184
loop_
_publ_author_name
'William O. Appiah'
'Angela D. DeGreeff'
'Gina L. Razidlo'
'Sarah J. Spessard'
'Maren Pink'
'Victor G. Young,'
'Gretchen E. Hofmeister'

_publ_section_title
;
 Linear Trimer Analogues of Calixarene as Chiral Coordinating Ligands:
 X-ray Crystallographic and NMR Spectroscopic Characterization of Chiral
 and Achiral Trisphenolates Complexed to Titanium(IV) and Aluminum(III)
;
_journal_name_full 'Inorganic Chemistry'
_journal_page_first 3656
_journal_page_last 3667
_journal_paper_doi 10.1021/ic010685j
_journal_volume 41
_journal_year 2002
_chemical_compound_source 'G. Hofmeister - Gustavus Adolphus College'
_chemical_formula_sum 'C54 H71 Al O3'
_chemical_formula_weight 795.09
_chemical_name_common 99358aa_Al(trisphenolate)2
_chemical_name_systematic
;
   ?
;
_space_group_IT_number 60
_symmetry_cell_setting orthorhombic
_symmetry_space_group_name_Hall '-P 2n 2ab'
_symmetry_space_group_name_H-M 'P b c n'
_atom_sites_solution_hydrogens geom
_atom_sites_solution_primary direct
_atom_sites_solution_secondary difmap
_audit_creation_method SHELXL
_cell_angle_alpha 90.00
_cell_angle_beta 90.00
_cell_angle_gamma 90.00
_cell_formula_units_Z 8
_cell_length_a 23.311(2)
_cell_length_b 20.250(2)
_cell_length_c 23.093(2)
_cell_measurement_temperature 173(2)
_cell_volume 10901.0(17)
_computing_structure_refinement 'SHELXL-93 (Sheldrick, 1993)'
_computing_structure_solution 'SHELXS-86 (Sheldrick, 1990)'
_diffrn_ambient_temperature 173(2)
_diffrn_radiation_monochromator graphite
_diffrn_radiation_source 'fine-focus sealed tube'
_diffrn_radiation_type MoK\a
_diffrn_radiation_wavelength 0.71073
_diffrn_reflns_av_R_equivalents 0.0440
_diffrn_reflns_av_sigmaI/netI 0.0282
_diffrn_reflns_limit_h_max 27
_diffrn_reflns_limit_h_min 0
_diffrn_reflns_limit_k_max 24
_diffrn_reflns_limit_k_min 0
_diffrn_reflns_limit_l_max 27
_diffrn_reflns_limit_l_min 0
_diffrn_reflns_number 53253
_diffrn_reflns_theta_max 25.04
_diffrn_reflns_theta_min 1.33
_exptl_absorpt_coefficient_mu 0.073
_exptl_absorpt_correction_T_max 1.000
_exptl_absorpt_correction_T_min 0.651
_exptl_absorpt_correction_type 'SADAB (Sheldrick, 1996)'
_exptl_crystal_colour Colorless
_exptl_crystal_density_diffrn 0.969
_exptl_crystal_description 'Multifaceted block'
_exptl_crystal_F_000 3456
_exptl_crystal_size_max 0.55
_exptl_crystal_size_mid 0.35
_exptl_crystal_size_min 0.18
_refine_diff_density_max 0.338
_refine_diff_density_min -0.255
_refine_diff_density_rms 0.044
_refine_ls_extinction_method none
_refine_ls_goodness_of_fit_all 1.100
_refine_ls_goodness_of_fit_obs 1.171
_refine_ls_matrix_type full
_refine_ls_number_parameters 634
_refine_ls_number_reflns 9628
_refine_ls_number_restraints 182
_refine_ls_restrained_S_all 1.119
_refine_ls_restrained_S_obs 1.195
_refine_ls_R_factor_all 0.0842
_refine_ls_R_factor_obs 0.0623
_refine_ls_shift/esd_max -0.005
_refine_ls_shift/esd_mean 0.000
_refine_ls_structure_factor_coef Fsqd
_refine_ls_weighting_details 'w=1/[\s^2^(Fo^2^)+(0.1052P)^2^+2.7351P] where P=(Fo^2^+2Fc^2^)/3'
_refine_ls_weighting_scheme calc
_refine_ls_wR_factor_all 0.2002
_refine_ls_wR_factor_obs 0.1775
_reflns_number_observed 6828
_reflns_number_total 9628
_reflns_observed_criterion >2sigma(I)
_cod_data_source_file ic010685j_2.cif
_cod_data_source_block 99358aa_Al(trisphenolate)2
_cod_depositor_comments
;
The following automatic conversions were performed:

'_symmetry_cell_setting' value 'Orthorhombic' changed to
'orthorhombic' according to the built-in table from CIF Core
dictionary named 'cif_core.dic' version 2.4.1 from 2010-06-29.

Automatic conversion script
Id: cif_fix_values 1646 2011-03-28 12:23:43Z adriana 

The following automatic conversions were performed:

'_refine_ls_weighting_scheme' value 'calc
w=1/[\s^2^(Fo^2^)+(0.1052P)^2^+2.7351P] where P=(Fo^2^+2Fc^2^)/3' was
changed to 'calc'. New tag '_refine_ls_weighting_details' was
created. The value of the new tag was set to
'w=1/[\s^2^(Fo^2^)+(0.1052P)^2^+2.7351P] where P=(Fo^2^+2Fc^2^)/3'.

Automatic conversion script
Id: cif_fix_values 3143 2015-03-26 13:38:13Z robertas 
;
_cod_original_cell_volume 10901.2(18)
_cod_database_code 4318184

loop_
_symmetry_equiv_pos_as_xyz
'x, y, z'
'-x+1/2, -y+1/2, z+1/2'
'-x, y, -z+1/2'
'x+1/2, -y+1/2, -z'
'-x, -y, -z'
'x-1/2, y-1/2, -z-1/2'
'x, -y, z-1/2'
'-x-1/2, y-1/2, z'

loop_
_atom_site_aniso_label
_atom_site_aniso_U_11
_atom_site_aniso_U_22
_atom_site_aniso_U_33
_atom_site_aniso_U_23
_atom_site_aniso_U_13
_atom_site_aniso_U_12
Al1 0.0357(4) 0.0407(5) 0.0462(5) 0.000 0.0046(3) 0.000
Al2 0.0379(4) 0.0389(5) 0.0396(5) 0.000 0.0025(3) 0.000
O1 0.0393(8) 0.0500(9) 0.0496(8) -0.0038(6) 0.0045(6) 0.0011(6)
C1 0.0449(11) 0.0343(10) 0.0474(11) -0.0024(8) 0.0035(9) 0.0038(8)
C2 0.0394(11) 0.0389(11) 0.0505(12) -0.0033(9) 0.0038(9) 0.0004(8)
O2 0.0358(7) 0.0428(8) 0.0460(8) -0.0012(6) 0.0021(6) 0.0009(6)
C3 0.0446(11) 0.0456(12) 0.0468(11) -0.0046(9) 0.0019(9) 0.0048(9)
O3 0.0430(8) 0.0477(8) 0.0395(7) -0.0003(6) 0.0020(6) 0.0025(6)
C4 0.0464(12) 0.0541(13) 0.0476(12) -0.0040(10) 0.0055(10) 0.0085(10)
C5 0.0420(12) 0.0510(13) 0.0529(12) -0.0026(9) 0.0044(10) 0.0077(9)
C6 0.0414(11) 0.0449(12) 0.0516(12) -0.0023(9) 0.0012(9) 0.0080(9)
C7 0.0439(11) 0.0432(11) 0.0488(12) 0.0021(9) 0.0019(9) 0.0040(9)
C8 0.0437(11) 0.0480(12) 0.0372(10) 0.0017(9) 0.0031(9) 0.0034(9)
C9 0.0461(12) 0.0544(13) 0.0420(11) 0.0028(9) -0.0013(9) 0.0090(10)
C10 0.0478(12) 0.0582(14) 0.0410(11) 0.0033(10) -0.0041(9) 0.0038(10)
C11 0.0462(12) 0.0540(13) 0.0410(11) 0.0001(9) -0.0009(9) -0.0023(10)
C12 0.0409(11) 0.0463(12) 0.0387(10) 0.0035(8) 0.0050(8) 0.0003(9)
C13 0.0353(10) 0.0462(12) 0.0388(10) 0.0018(8) 0.0017(8) -0.0006(8)
C14 0.0405(11) 0.0437(12) 0.0506(12) -0.0027(9) 0.0040(9) -0.0021(9)
C15 0.0441(11) 0.0414(11) 0.0449(11) -0.0048(9) 0.0044(9) 0.0012(9)
C16 0.0459(11) 0.0398(11) 0.0427(11) 0.0004(8) -0.0002(9) 0.0041(9)
C17 0.0431(11) 0.0474(12) 0.0444(11) -0.0004(9) 0.0046(9) 0.0061(9)
C18 0.0462(12) 0.0672(15) 0.0441(12) -0.0034(10) 0.0077(10) 0.0068(10)
C19 0.0531(13) 0.073(2) 0.0435(12) -0.0075(11) -0.0037(10) 0.0082(11)
C20 0.0448(12) 0.0587(14) 0.0501(12) -0.0085(10) -0.0018(10) 0.0042(10)
C21 0.0491(13) 0.068(2) 0.0502(13) -0.0099(11) -0.0013(10) 0.0067(11)
C22 0.0553(14) 0.072(2) 0.0603(14) -0.0004(12) -0.0051(11) 0.0103(12)
C23 0.063(2) 0.076(2) 0.077(2) -0.0165(14) -0.0130(13) -0.0084(13)
C24 0.062(2) 0.126(3) 0.0525(15) -0.0135(15) -0.0074(13) 0.015(2)
C25 0.0445(12) 0.077(2) 0.0566(13) -0.0027(11) 0.0068(11) 0.0127(11)
C26 0.061(2) 0.121(3) 0.100(2) -0.035(2) 0.011(2) 0.023(2)
C27 0.0455(14) 0.127(3) 0.073(2) -0.005(2) 0.0031(13) 0.011(2)
C28 0.055(2) 0.112(3) 0.110(2) 0.029(2) 0.021(2) 0.004(2)
C29 0.0583(15) 0.070(2) 0.0635(15) -0.0015(12) -0.0223(12) 0.0058(12)
C30 0.115(3) 0.088(2) 0.090(2) 0.013(2) -0.052(2) 0.009(2)
C31 0.069(2) 0.088(2) 0.117(3) -0.002(2) -0.048(2) -0.001(2)
C32 0.047(2) 0.148(3) 0.118(3) -0.024(2) -0.009(2) 0.010(2)
C33 0.0439(12) 0.0608(14) 0.0430(11) 0.0015(10) 0.0041(9) 0.0063(10)
C34 0.0527(13) 0.0615(15) 0.0631(14) 0.0044(11) -0.0003(11) 0.0126(11)
C35 0.0466(13) 0.064(2) 0.069(2) -0.0022(12) -0.0007(11) -0.0050(11)
C36 0.0492(13) 0.094(2) 0.0574(14) 0.0017(13) 0.0113(11) 0.0099(13)
C37 0.065(2) 0.112(2) 0.0430(13) -0.0098(14) -0.0033(12) 0.011(2)
C38 0.161(11) 0.114(7) 0.036(4) 0.020(4) -0.018(5) -0.042(6)
C39 0.173(12) 0.130(8) 0.045(4) -0.033(4) 0.003(5) -0.004(7)
C40 0.069(5) 0.301(26) 0.053(4) 0.006(8) -0.017(4) 0.018(8)
C38D 0.072(5) 0.533(40) 0.046(4) -0.021(12) 0.007(4) 0.008(13)
C39D 0.189(12) 0.113(6) 0.078(5) -0.029(4) -0.062(6) 0.027(6)
C40D 0.114(6) 0.107(5) 0.051(3) 0.008(3) -0.023(3) 0.010(4)
C41 0.129(3) 0.066(2) 0.124(3) 0.026(2) 0.019(3) 0.025(2)
C42 0.159(4) 0.096(3) 0.102(3) 0.016(2) 0.022(3) 0.010(3)
C43 0.162(4) 0.099(3) 0.099(3) 0.001(2) 0.016(3) 0.006(3)
C44 0.144(3) 0.084(2) 0.094(3) 0.000(2) 0.013(2) 0.026(2)
C45 0.152(4) 0.119(3) 0.083(2) 0.011(2) 0.013(2) 0.063(3)
C46 0.163(4) 0.098(3) 0.115(3) 0.014(2) -0.015(3) 0.051(3)
C47 0.125(4) 0.146(5) 0.308(8) 0.100(5) 0.050(4) 0.032(3)
C48A 0.077(6) 0.139(9) 0.168(11) -0.004(7) -0.023(7) 0.005(6)
C49A 0.076(6) 0.093(7) 0.198(11) -0.026(7) -0.014(8) 0.004(6)
C50A 0.257(16) 0.100(6) 0.106(7) 0.001(5) 0.030(7) -0.022(8)
C51A 0.300(23) 0.108(7) 0.108(8) -0.016(6) -0.017(9) -0.006(9)
C52A 0.157(10) 0.092(6) 0.181(11) -0.019(6) -0.025(8) -0.011(6)
C53A 0.116(11) 0.093(8) 0.248(16) 0.040(8) -0.051(12) -0.039(8)
C54A 0.277(32) 0.316(29) 0.363(34) 0.008(19) -0.247(31) -0.002(23)
C48B 0.131(10) 0.184(11) 0.214(10) 0.056(8) 0.003(11) -0.002(10)
C49B 0.288(26) 0.124(8) 0.277(13) 0.091(10) 0.043(20) 0.047(13)
C50B 0.140(9) 0.119(7) 0.287(13) 0.018(8) -0.012(11) 0.025(7)
C51B 0.111(8) 0.152(8) 0.175(9) 0.008(6) -0.041(7) -0.002(7)
C52B 0.135(8) 0.127(6) 0.202(9) 0.019(7) -0.004(8) 0.037(6)
C53B 0.134(12) 0.107(8) 0.194(9) -0.008(7) 0.046(10) 0.006(8)
C54B 0.464(50) 0.500(37) 0.207(11) 0.056(14) -0.087(25) -0.211(37)

loop_
_atom_site_label
_atom_site_type_symbol
_atom_site_fract_x
_atom_site_fract_y
_atom_site_fract_z
_atom_site_U_iso_or_equiv
_atom_site_thermal_displace_type
_atom_site_occupancy
_atom_site_calc_flag
_atom_site_refinement_flags
_atom_site_disorder_group
Al1 Al 0.5000 0.18347(4) 0.2500 0.0409(2) Uani 1 d S .
Al2 Al 0.5000 0.31951(4) 0.2500 0.0388(2) Uani 1 d S .
O1 O 0.52531(6) 0.14097(7) 0.19197(6) 0.0463(4) Uani 1 d . .
C1 C 0.62525(9) 0.13163(9) 0.21018(9) 0.0422(5) Uani 1 d . .
C2 C 0.57986(9) 0.13491(10) 0.17120(9) 0.0429(5) Uani 1 d . .
O2 O 0.54455(5) 0.25166(6) 0.27659(6) 0.0415(3) Uani 1 d . .
C3 C 0.58952(9) 0.13202(10) 0.11079(9) 0.0457(5) Uani 1 d . .
O3 O 0.46343(6) 0.36207(7) 0.30176(6) 0.0434(3) Uani 1 d . .
C4 C 0.64641(9) 0.12838(11) 0.09305(10) 0.0494(5) Uani 1 d . .
H4A H 0.65400(9) 0.12700(11) 0.05265(10) 0.059 Uiso 1 calc R .
C5 C 0.69308(9) 0.12662(11) 0.13087(10) 0.0487(5) Uani 1 d . .
C6 C 0.68148(9) 0.12789(10) 0.18938(9) 0.0460(5) Uani 1 d . .
H6A H 0.71238(9) 0.12619(10) 0.21616(9) 0.055 Uiso 1 calc R .
C7 C 0.61570(9) 0.13222(10) 0.27516(9) 0.0453(5) Uani 1 d . .
H7A H 0.57463(9) 0.12347(10) 0.28297(9) 0.054 Uiso 1 calc R .
H7B H 0.63811(9) 0.09581(10) 0.29267(9) 0.054 Uiso 1 calc R .
C8 C 0.63238(9) 0.19627(10) 0.30439(8) 0.0430(5) Uani 1 d . .
C9 C 0.68603(9) 0.19978(11) 0.33061(9) 0.0475(5) Uani 1 d . .
H9A H 0.70915(9) 0.16116(11) 0.33124(9) 0.057 Uiso 1 calc R .
C10 C 0.70750(10) 0.25691(11) 0.35592(9) 0.0490(5) Uani 1 d . .
C11 C 0.67125(9) 0.31142(11) 0.35660(9) 0.0471(5) Uani 1 d . .
H11A H 0.68449(9) 0.35108(11) 0.37403(9) 0.056 Uiso 1 calc R .
C12 C 0.61608(9) 0.31034(10) 0.33270(8) 0.0420(5) Uani 1 d . .
C13 C 0.59827(8) 0.25276(10) 0.30516(8) 0.0401(5) Uani 1 d . .
C14 C 0.57995(9) 0.37249(10) 0.33740(9) 0.0450(5) Uani 1 d . .
H14A H 0.56458(9) 0.38291(10) 0.29849(9) 0.054 Uiso 1 calc R .
H14B H 0.60538(9) 0.40940(10) 0.34886(9) 0.054 Uiso 1 calc R .
C15 C 0.53001(9) 0.36995(10) 0.37965(9) 0.0435(5) Uani 1 d . .
C16 C 0.47349(9) 0.36749(10) 0.35985(9) 0.0428(5) Uani 1 d . .
C17 C 0.42688(9) 0.37086(10) 0.39842(9) 0.0450(5) Uani 1 d . .
C18 C 0.44033(10) 0.37375(12) 0.45719(9) 0.0525(6) Uani 1 d . .
H18A H 0.40956(10) 0.37577(12) 0.48411(9) 0.063 Uiso 1 calc R .
C19 C 0.49600(10) 0.37387(13) 0.47884(10) 0.0567(6) Uani 1 d . .
C20 C 0.54055(10) 0.37279(11) 0.43884(9) 0.0512(5) Uani 1 d . .
H20A H 0.57906(10) 0.37402(11) 0.45225(9) 0.061 Uiso 1 calc R .
C21 C 0.53980(10) 0.13270(12) 0.06682(10) 0.0557(6) Uani 1 d . .
C22 C 0.50442(10) 0.19640(13) 0.07290(11) 0.0624(6) Uani 1 d . .
H22A H 0.5295(2) 0.23476(13) 0.0677(8) 0.094 Uiso 1 calc R .
H22B H 0.4870(6) 0.1980(4) 0.1115(3) 0.094 Uiso 1 calc R .
H22C H 0.4742(5) 0.1970(4) 0.0434(5) 0.094 Uiso 1 calc R .
C23 C 0.50113(11) 0.07250(14) 0.07690(13) 0.0720(7) Uani 1 d . .
H23A H 0.5237(2) 0.03200(15) 0.0724(8) 0.108 Uiso 1 calc R .
H23B H 0.4698(5) 0.0727(5) 0.0486(6) 0.108 Uiso 1 calc R .
H23C H 0.4852(7) 0.0743(5) 0.1161(3) 0.108 Uiso 1 calc R .
C24 C 0.56115(12) 0.1295(2) 0.00439(11) 0.0801(9) Uani 1 d . .
H24A H 0.5835(8) 0.0890(5) -0.0012(3) 0.120 Uiso 1 calc R .
H24B H 0.5854(7) 0.1679(6) -0.0037(3) 0.120 Uiso 1 calc R .
H24C H 0.52827(13) 0.1294(11) -0.02205(12) 0.120 Uiso 1 calc R .
C25 C 0.75457(10) 0.12510(13) 0.10673(11) 0.0593(6) Uani 1 d . .
C26 C 0.76207(13) 0.0653(2) 0.06674(15) 0.0940(10) Uani 1 d . .
H26A H 0.7344(7) 0.0681(6) 0.0348(6) 0.141 Uiso 1 calc R .
H26B H 0.7554(10) 0.0247(2) 0.0887(3) 0.141 Uiso 1 calc R .
H26C H 0.8011(4) 0.0651(7) 0.0511(8) 0.141 Uiso 1 calc R .
C27 C 0.79948(11) 0.1212(2) 0.15435(13) 0.0820(9) Uani 1 d . .
H27A H 0.83786(12) 0.1238(11) 0.1372(2) 0.123 Uiso 1 calc R .
H27B H 0.7954(6) 0.0793(5) 0.1752(6) 0.123 Uiso 1 calc R .
H27C H 0.7941(6) 0.1580(6) 0.1814(6) 0.123 Uiso 1 calc R .
C28 C 0.76436(12) 0.1877(2) 0.0717(2) 0.0924(10) Uani 1 d . .
H28A H 0.7345(6) 0.1917(6) 0.0420(7) 0.139 Uiso 1 calc R .
H28B H 0.8021(5) 0.1858(6) 0.0531(9) 0.139 Uiso 1 calc R .
H28C H 0.7627(10) 0.2261(2) 0.0975(2) 0.139 Uiso 1 calc R .
C29 C 0.76840(11) 0.25775(13) 0.38114(11) 0.0639(7) Uani 1 d . .
C30 C 0.7705(2) 0.2109(2) 0.43329(14) 0.0979(11) Uani 1 d . .
H30A H 0.7425(8) 0.2252(8) 0.4624(5) 0.147 Uiso 1 calc R .
H30B H 0.8091(3) 0.2116(10) 0.4502(7) 0.147 Uiso 1 calc R .
H30C H 0.7613(11) 0.1659(3) 0.4206(3) 0.147 Uiso 1 calc R .
C31 C 0.78575(13) 0.3265(2) 0.4009(2) 0.0914(10) Uani 1 d . .
H31A H 0.7599(7) 0.3412(5) 0.4317(7) 0.137 Uiso 1 calc R .
H31B H 0.7834(10) 0.3571(3) 0.3681(3) 0.137 Uiso 1 calc R .
H31C H 0.8252(4) 0.3254(3) 0.4155(10) 0.137 Uiso 1 calc R .
C32 C 0.81103(12) 0.2331(2) 0.3351(2) 0.1040(12) Uani 1 d . .
H32A H 0.8114(9) 0.2639(7) 0.3023(6) 0.156 Uiso 1 calc R .
H32B H 0.7993(7) 0.1893(6) 0.3216(9) 0.156 Uiso 1 calc R .
H32C H 0.8495(3) 0.2306(14) 0.3519(4) 0.156 Uiso 1 calc R .
C33 C 0.36430(9) 0.37085(11) 0.37694(9) 0.0492(5) Uani 1 d . .
C34 C 0.35438(10) 0.42974(12) 0.33638(11) 0.0591(6) Uani 1 d . .
H34A H 0.3634(7) 0.47084(13) 0.3569(3) 0.089 Uiso 1 calc R .
H34B H 0.3142(2) 0.4304(5) 0.3240(6) 0.089 Uiso 1 calc R .
H34C H 0.3793(5) 0.4256(4) 0.3024(4) 0.089 Uiso 1 calc R .
C35 C 0.35063(10) 0.30640(12) 0.34476(11) 0.0598(6) Uani 1 d . .
H35A H 0.3108(2) 0.3074(4) 0.3313(6) 0.090 Uiso 1 calc R .
H35B H 0.3560(7) 0.26888(14) 0.3710(2) 0.090 Uiso 1 calc R .
H35C H 0.3764(5) 0.3018(4) 0.3115(4) 0.090 Uiso 1 calc R .
C36 C 0.32135(10) 0.37753(15) 0.42685(11) 0.0668(7) Uani 1 d . .
H36A H 0.3296(5) 0.4179(5) 0.4488(5) 0.100 Uiso 1 calc R .
H36B H 0.3247(6) 0.3392(4) 0.4525(4) 0.100 Uiso 1 calc R .
H36C H 0.28233(12) 0.3798(9) 0.41121(12) 0.100 Uiso 1 calc R .
C37 C 0.50768(12) 0.3756(2) 0.54435(11) 0.0734(8) Uani 1 d D .
C38 C 0.4671(5) 0.3246(4) 0.5739(4) 0.103(4) Uani 0.470(10) d PD 1
H38A H 0.4272(5) 0.3352(18) 0.5643(22) 0.155 Uiso 0.470(10) calc PR 1
H38B H 0.4723(20) 0.3264(22) 0.6159(4) 0.155 Uiso 0.470(10) calc PR 1
H38C H 0.4763(18) 0.2801(5) 0.5599(21) 0.155 Uiso 0.470(10) calc PR 1
C39 C 0.4857(6) 0.4452(4) 0.5664(3) 0.116(4) Uani 0.470(10) d PD 1
H39A H 0.4449(9) 0.4501(15) 0.5572(28) 0.174 Uiso 0.470(10) calc PR 1
H39B H 0.5076(22) 0.4803(4) 0.5474(24) 0.174 Uiso 0.470(10) calc PR 1
H39C H 0.4911(29) 0.4482(15) 0.6085(6) 0.174 Uiso 0.470(10) calc PR 1
C40 C 0.5673(3) 0.3714(9) 0.5599(3) 0.141(8) Uani 0.470(10) d PD 1
H40A H 0.5864(9) 0.4132(17) 0.5506(36) 0.211 Uiso 0.470(10) calc PR 1
H40B H 0.5854(9) 0.3355(29) 0.5381(28) 0.211 Uiso 0.470(10) calc PR 1
H40C H 0.5707(3) 0.3627(45) 0.6015(8) 0.211 Uiso 0.470(10) calc PR 1
C38D C 0.4587(4) 0.3761(11) 0.5819(4) 0.217(13) Uani 0.530(10) d PD 2
H38D H 0.4354(31) 0.4153(35) 0.5739(41) 0.326 Uiso 0.530(10) calc PR 2
H38E H 0.4714(4) 0.3769(70) 0.6223(4) 0.326 Uiso 0.530(10) calc PR 2
H38F H 0.4357(31) 0.3363(33) 0.5751(42) 0.326 Uiso 0.530(10) calc PR 2
C39D C 0.5477(5) 0.4359(4) 0.5578(3) 0.126(4) Uani 0.530(10) d PD 2
H39D H 0.5269(11) 0.4771(4) 0.5503(29) 0.190 Uiso 0.530(10) calc PR 2
H39E H 0.5817(15) 0.4339(19) 0.5330(21) 0.190 Uiso 0.530(10) calc PR 2
H39F H 0.5594(25) 0.4345(20) 0.5985(8) 0.190 Uiso 0.530(10) calc PR 2
C40D C 0.5494(4) 0.3154(4) 0.5598(3) 0.090(2) Uani 0.530(10) d PD 2
H40D H 0.5834(10) 0.3170(14) 0.5349(14) 0.136 Uiso 0.530(10) calc PR 2
H40E H 0.5291(8) 0.2736(4) 0.5537(20) 0.136 Uiso 0.530(10) calc PR 2
H40F H 0.5612(17) 0.3186(14) 0.6005(6) 0.136 Uiso 0.530(10) calc PR 2
C41 C 0.7201(2) 0.0106(2) 0.3830(2) 0.1064(11) Uani 1 d DU .
C42 C 0.7618(2) 0.0223(2) 0.4240(2) 0.1191(13) Uani 1 d DU .
H42A H 0.7504(2) 0.0246(2) 0.4634(2) 0.143 Uiso 1 calc R .
C43 C 0.8174(2) 0.0305(2) 0.4116(2) 0.1200(13) Uani 1 d DU .
H43A H 0.8443(2) 0.0371(2) 0.4420(2) 0.144 Uiso 1 calc R .
C44 C 0.8352(2) 0.0295(2) 0.3568(2) 0.1074(12) Uani 1 d DU .
H44A H 0.8744(2) 0.0379(2) 0.3484(2) 0.129 Uiso 1 calc R .
C45 C 0.7979(2) 0.0168(2) 0.3125(2) 0.1177(14) Uani 1 d DU .
H45A H 0.8116(2) 0.0144(2) 0.2738(2) 0.141 Uiso 1 calc R .
C46 C 0.7397(2) 0.0072(2) 0.3242(2) 0.1253(14) Uani 1 d DU .
H46A H 0.7135(2) -0.0015(2) 0.2937(2) 0.150 Uiso 1 calc R .
C47 C 0.6598(2) 0.0019(3) 0.3967(3) 0.193(3) Uani 1 d DU .
H47A H 0.6561(2) -0.0177(3) 0.4353(3) 0.289 Uiso 1 d R .
H47B H 0.6422(2) -0.0274(3) 0.3680(3) 0.289 Uiso 1 d R .
H47C H 0.6405(2) 0.0448(3) 0.3960(3) 0.289 Uiso 1 d R .
C48A C 0.6364(5) -0.1121(6) 0.1068(5) 0.128(4) Uani 0.454(7) d PDU 3
C49A C 0.6495(5) -0.1734(6) 0.1343(6) 0.122(4) Uani 0.454(7) d PDU 3
H49A H 0.6409(5) -0.2139(6) 0.1155(6) 0.147 Uiso 0.454(7) calc PR 3
C50A C 0.6744(6) -0.1733(5) 0.1877(4) 0.154(5) Uani 0.454(7) d PDU 3
H50A H 0.6789(6) -0.2139(5) 0.2078(4) 0.185 Uiso 0.454(7) calc PR 3
C51A C 0.6933(7) -0.1153(6) 0.2133(5) 0.172(7) Uani 0.454(7) d PDU 3
H51A H 0.7151(7) -0.1166(6) 0.2480(5) 0.207 Uiso 0.454(7) calc PR 3
C52A C 0.6803(5) -0.0569(5) 0.1878(5) 0.144(4) Uani 0.454(7) d PDU 3
H52A H 0.6924(5) -0.0166(5) 0.2050(5) 0.172 Uiso 0.454(7) calc PR 3
C53A C 0.6491(8) -0.0561(7) 0.1364(8) 0.153(7) Uani 0.454(7) d PDU 3
H53A H 0.6362(8) -0.0150(7) 0.1216(8) 0.183 Uiso 0.454(7) calc PR 3
C54A C 0.6045(10) -0.1168(12) 0.0542(10) 0.319(19) Uani 0.454(7) d PDU 3
H54A H 0.5774(10) -0.0800(12) 0.0515(10) 0.478 Uiso 0.454(7) d PR 3
H54B H 0.5834(10) -0.1587(12) 0.0531(10) 0.478 Uiso 0.454(7) d PR 3
H54C H 0.6314(10) -0.1150(12) 0.0217(10) 0.478 Uiso 0.454(7) d PR 3
C48B C 0.6468(6) -0.1066(7) 0.1510(6) 0.177(5) Uani 0.546(7) d PDU 4
C49B C 0.6392(9) -0.1706(7) 0.1242(8) 0.229(10) Uani 0.546(7) d PDU 4
H49B H 0.6362(9) -0.2101(7) 0.1463(8) 0.275 Uiso 0.546(7) calc PR 4
C50B C 0.6365(5) -0.1707(6) 0.0614(7) 0.182(5) Uani 0.546(7) d PDU 4
H50B H 0.6345(5) -0.2114(6) 0.0410(7) 0.218 Uiso 0.546(7) calc PR 4
C51B C 0.6368(5) -0.1161(7) 0.0333(6) 0.146(4) Uani 0.546(7) d PDU 4
H51B H 0.6366(5) -0.1177(7) -0.0078(6) 0.175 Uiso 0.546(7) calc PR 4
C52B C 0.6375(5) -0.0578(5) 0.0587(5) 0.155(4) Uani 0.546(7) d PDU 4
H52B H 0.6340(5) -0.0190(5) 0.0360(5) 0.186 Uiso 0.546(7) calc PR 4
C53B C 0.6434(7) -0.0527(6) 0.1178(7) 0.145(5) Uani 0.546(7) d PDU 4
H53B H 0.6450(7) -0.0102(6) 0.1352(7) 0.174 Uiso 0.546(7) calc PR 4
C54B C 0.6451(12) -0.1021(13) 0.2156(8) 0.390(21) Uani 0.546(7) d PDU 4
H54D H 0.6527(12) -0.1457(13) 0.2323(8) 0.585 Uiso 0.546(7) d PR 4
H54E H 0.6069(12) -0.0870(13) 0.2276(8) 0.585 Uiso 0.546(7) d PR 4
H54F H 0.6741(12) -0.0707(13) 0.2292(8) 0.585 Uiso 0.546(7) d PR 4

loop_
_atom_type_symbol
_atom_type_description
_atom_type_scat_dispersion_real
_atom_type_scat_dispersion_imag
_atom_type_scat_source
C C 0.0033 0.0016 'International Tables Vol C Tables 4.2.6.8 and 6.1.1.4'
H H 0.0000 0.0000 'International Tables Vol C Tables 4.2.6.8 and 6.1.1.4'
O O 0.0106 0.0060 'International Tables Vol C Tables 4.2.6.8 and 6.1.1.4'
Al Al 0.0645 0.0514 'International Tables Vol C Tables 4.2.6.8 and 6.1.1.4'

loop_
_geom_angle_atom_site_label_1
_geom_angle_atom_site_label_2
_geom_angle_atom_site_label_3
_geom_angle
_geom_angle_site_symmetry_1
_geom_angle_site_symmetry_3
_geom_angle_publ_flag
O1 Al1 O1 119.10(11) . 3_655 ?
O1 Al1 O2 108.31(7) . 3_655 ?
O1 Al1 O2 116.69(6) 3_655 3_655 ?
O1 Al1 O2 116.69(6) . . ?
O1 Al1 O2 108.31(7) 3_655 . ?
O2 Al1 O2 82.29(9) 3_655 . ?
O1 Al1 Al2 120.45(5) . . ?
O1 Al1 Al2 120.45(5) 3_655 . ?
O2 Al1 Al2 41.14(4) 3_655 . ?
O2 Al1 Al2 41.14(4) . . ?
O3 Al2 O3 119.16(10) 3_655 . ?
O3 Al2 O2 115.41(6) 3_655 3_655 ?
O3 Al2 O2 109.38(6) . 3_655 ?
O3 Al2 O2 109.38(6) 3_655 . ?
O3 Al2 O2 115.41(6) . . ?
O2 Al2 O2 82.57(9) 3_655 . ?
O3 Al2 Al1 120.42(5) 3_655 . ?
O3 Al2 Al1 120.42(5) . . ?
O2 Al2 Al1 41.28(4) 3_655 . ?
O2 Al2 Al1 41.28(4) . . ?
C2 O1 Al1 130.29(13) . . ?
C2 C1 C6 119.6(2) . . ?
C2 C1 C7 121.9(2) . . ?
C6 C1 C7 118.5(2) . . ?
O1 C2 C1 119.1(2) . . ?
O1 C2 C3 119.9(2) . . ?
C1 C2 C3 121.0(2) . . ?
C13 O2 Al2 130.33(12) . . ?
C13 O2 Al1 131.98(12) . . ?
Al2 O2 Al1 97.57(7) . . ?
C4 C3 C2 116.4(2) . . ?
C4 C3 C21 121.6(2) . . ?
C2 C3 C21 122.0(2) . . ?
C16 O3 Al2 130.09(12) . . ?
C3 C4 C5 124.1(2) . . ?
C6 C5 C4 117.4(2) . . ?
C6 C5 C25 122.6(2) . . ?
C4 C5 C25 120.0(2) . . ?
C5 C6 C1 121.4(2) . . ?
C8 C7 C1 114.2(2) . . ?
C9 C8 C13 117.7(2) . . ?
C9 C8 C7 118.0(2) . . ?
C13 C8 C7 124.3(2) . . ?
C10 C9 C8 123.3(2) . . ?
C9 C10 C11 116.5(2) . . ?
C9 C10 C29 120.1(2) . . ?
C11 C10 C29 123.3(2) . . ?
C10 C11 C12 122.8(2) . . ?
C13 C12 C11 117.9(2) . . ?
C13 C12 C14 124.2(2) . . ?
C11 C12 C14 118.0(2) . . ?
C12 C13 C8 121.6(2) . . ?
C12 C13 O2 119.4(2) . . ?
C8 C13 O2 119.1(2) . . ?
C12 C14 C15 116.3(2) . . ?
C20 C15 C16 119.4(2) . . ?
C20 C15 C14 119.6(2) . . ?
C16 C15 C14 120.9(2) . . ?
O3 C16 C15 119.1(2) . . ?
O3 C16 C17 119.5(2) . . ?
C15 C16 C17 121.3(2) . . ?
C18 C17 C16 116.4(2) . . ?
C18 C17 C33 121.8(2) . . ?
C16 C17 C33 121.8(2) . . ?
C19 C18 C17 124.0(2) . . ?
C20 C19 C18 117.3(2) . . ?
C20 C19 C37 121.5(2) . . ?
C18 C19 C37 121.3(2) . . ?
C15 C20 C19 121.5(2) . . ?
C24 C21 C23 107.5(2) . . ?
C24 C21 C22 107.3(2) . . ?
C23 C21 C22 109.7(2) . . ?
C24 C21 C3 112.1(2) . . ?
C23 C21 C3 109.6(2) . . ?
C22 C21 C3 110.5(2) . . ?
C27 C25 C28 108.9(2) . . ?
C27 C25 C26 108.4(2) . . ?
C28 C25 C26 108.7(3) . . ?
C27 C25 C5 112.4(2) . . ?
C28 C25 C5 108.4(2) . . ?
C26 C25 C5 109.9(2) . . ?
C31 C29 C30 108.8(2) . . ?
C31 C29 C10 111.7(2) . . ?
C30 C29 C10 108.7(2) . . ?
C31 C29 C32 109.4(3) . . ?
C30 C29 C32 108.8(3) . . ?
C10 C29 C32 109.4(2) . . ?
C36 C33 C34 107.0(2) . . ?
C36 C33 C35 107.7(2) . . ?
C34 C33 C35 109.5(2) . . ?
C36 C33 C17 112.1(2) . . ?
C34 C33 C17 109.8(2) . . ?
C35 C33 C17 110.6(2) . . ?
C38D C37 C19 117.0(4) . . ?
C40 C37 C19 114.5(4) . . ?
C40 C37 C38 116.0(7) . . ?
C19 C37 C38 107.9(4) . . ?
C38D C37 C39D 110.4(7) . . ?
C19 C37 C39D 108.5(3) . . ?
C40 C37 C39 106.6(7) . . ?
C19 C37 C39 106.3(4) . . ?
C38 C37 C39 104.6(6) . . ?
C38D C37 C40D 110.7(8) . . ?
C19 C37 C40D 108.1(3) . . ?
C39D C37 C40D 100.9(5) . . ?
C42 C41 C46 115.7(4) . . ?
C42 C41 C47 123.6(5) . . ?
C46 C41 C47 120.6(5) . . ?
C43 C42 C41 123.9(4) . . ?
C44 C43 C42 120.2(5) . . ?
C43 C44 C45 121.1(5) . . ?
C44 C45 C46 119.9(4) . . ?
C45 C46 C41 119.1(4) . . ?
C53A C48A C49A 117.2(12) . . ?
C53A C48A C54A 126.7(14) . . ?
C49A C48A C54A 115.6(12) . . ?
C50A C49A C48A 119.5(10) . . ?
C49A C50A C51A 121.5(10) . . ?
C52A C51A C50A 118.9(11) . . ?
C51A C52A C53A 119.8(10) . . ?
C48A C53A C52A 122.3(12) . . ?
C53B C48B C49B 118.6(13) . . ?
C53B C48B C54B 121.5(14) . . ?
C49B C48B C54B 118.5(13) . . ?
C48B C49B C50B 115.7(11) . . ?
C51B C50B C49B 120.4(12) . . ?
C50B C51B C52B 123.1(13) . . ?
C51B C52B C53B 120.8(11) . . ?
C48B C53B C52B 120.9(12) . . ?

loop_
_geom_bond_atom_site_label_1
_geom_bond_atom_site_label_2
_geom_bond_distance
_geom_bond_site_symmetry_2
_geom_bond_publ_flag
Al1 O1 1.6984(14) . ?
Al1 O1 1.6985(14) 3_655 ?
Al1 O2 1.8336(14) 3_655 ?
Al1 O2 1.8336(14) . ?
Al1 Al2 2.7548(12) . ?
Al2 O3 1.7022(14) 3_655 ?
Al2 O3 1.7023(14) . ?
Al2 O2 1.8284(14) 3_655 ?
Al2 O2 1.8285(14) . ?
O1 C2 1.365(2) . ?
C1 C2 1.391(3) . ?
C1 C6 1.398(3) . ?
C1 C7 1.517(3) . ?
C2 C3 1.414(3) . ?
O2 C13 1.416(2) . ?
C3 C4 1.390(3) . ?
C3 C21 1.541(3) . ?
O3 C16 1.366(2) . ?
C4 C5 1.395(3) . ?
C5 C6 1.378(3) . ?
C5 C25 1.538(3) . ?
C7 C8 1.513(3) . ?
C8 C9 1.391(3) . ?
C8 C13 1.393(3) . ?
C9 C10 1.389(3) . ?
C10 C11 1.390(3) . ?
C10 C29 1.534(3) . ?
C11 C12 1.400(3) . ?
C12 C13 1.392(3) . ?
C12 C14 1.518(3) . ?
C14 C15 1.520(3) . ?
C15 C20 1.390(3) . ?
C15 C16 1.395(3) . ?
C16 C17 1.407(3) . ?
C17 C18 1.394(3) . ?
C17 C33 1.541(3) . ?
C18 C19 1.391(3) . ?
C19 C20 1.390(3) . ?
C19 C37 1.538(3) . ?
C21 C24 1.527(4) . ?
C21 C23 1.534(4) . ?
C21 C22 1.538(3) . ?
C25 C27 1.520(4) . ?
C25 C28 1.521(4) . ?
C25 C26 1.532(4) . ?
C29 C31 1.519(4) . ?
C29 C30 1.534(4) . ?
C29 C32 1.539(4) . ?
C33 C36 1.533(3) . ?
C33 C34 1.534(3) . ?
C33 C35 1.535(3) . ?
C37 C38D 1.434(8) . ?
C37 C40 1.438(8) . ?
C37 C38 1.558(9) . ?
C37 C39D 1.567(9) . ?
C37 C39 1.583(8) . ?
C37 C40D 1.600(7) . ?
C41 C42 1.378(6) . ?
C41 C46 1.433(6) . ?
C41 C47 1.451(6) . ?
C42 C43 1.339(6) . ?
C43 C44 1.332(5) . ?
C44 C45 1.367(6) . ?
C45 C46 1.397(6) . ?
C48A C53A 1.356(15) . ?
C48A C49A 1.426(14) . ?
C48A C54A 1.43(2) . ?
C49A C50A 1.362(15) . ?
C50A C51A 1.386(14) . ?
C51A C52A 1.355(14) . ?
C52A C53A 1.39(2) . ?
C48B C53B 1.337(14) . ?
C48B C49B 1.45(2) . ?
C48B C54B 1.49(2) . ?
C49B C50B 1.45(2) . ?
C50B C51B 1.282(14) . ?
C51B C52B 1.318(14) . ?
C52B C53B 1.375(15) . ?

loop_
_geom_torsion_atom_site_label_1
_geom_torsion_atom_site_label_2
_geom_torsion_atom_site_label_3
_geom_torsion_atom_site_label_4
_geom_torsion
_geom_torsion_site_symmetry_1
_geom_torsion_site_symmetry_2
_geom_torsion_site_symmetry_3
_geom_torsion_site_symmetry_4
_geom_torsion_publ_flag
O1 Al1 Al2 O3 -11.74(8) . . . 3_655 ?
O1 Al1 Al2 O3 168.26(8) 3_655 . . 3_655 ?
O2 Al1 Al2 O3 -94.91(8) 3_655 . . 3_655 ?
O2 Al1 Al2 O3 85.09(8) . . . 3_655 ?
O1 Al1 Al2 O3 168.27(8) . . . . ?
O1 Al1 Al2 O3 -11.74(8) 3_655 . . . ?
O2 Al1 Al2 O3 85.09(8) 3_655 . . . ?
O2 Al1 Al2 O3 -94.90(8) . . . . ?
O1 Al1 Al2 O2 83.17(8) . . . 3_655 ?
O1 Al1 Al2 O2 -96.83(8) 3_655 . . 3_655 ?
O2 Al1 Al2 O2 0.0 3_655 . . 3_655 ?
O2 Al1 Al2 O2 180.0 . . . 3_655 ?
O1 Al1 Al2 O2 -96.83(8) . . . . ?
O1 Al1 Al2 O2 83.17(8) 3_655 . . . ?
O2 Al1 Al2 O2 179.997(1) 3_655 . . . ?
O2 Al1 Al2 O2 0.0 . . . . ?
O1 Al1 O1 C2 -111.2(2) 3_655 . . . ?
O2 Al1 O1 C2 112.3(2) 3_655 . . . ?
O2 Al1 O1 C2 21.8(2) . . . . ?
Al2 Al1 O1 C2 68.8(2) . . . . ?
Al1 O1 C2 C1 36.5(3) . . . . ?
Al1 O1 C2 C3 -143.6(2) . . . . ?
C6 C1 C2 O1 -177.6(2) . . . . ?
C7 C1 C2 O1 2.1(3) . . . . ?
C6 C1 C2 C3 2.4(3) . . . . ?
C7 C1 C2 C3 -177.8(2) . . . . ?
O3 Al2 O2 C13 61.9(2) 3_655 . . . ?
O3 Al2 O2 C13 -75.7(2) . . . . ?
O2 Al2 O2 C13 176.3(2) 3_655 . . . ?
Al1 Al2 O2 C13 176.3(2) . . . . ?
O3 Al2 O2 Al1 -114.39(7) 3_655 . . . ?
O3 Al2 O2 Al1 107.97(8) . . . . ?
O2 Al2 O2 Al1 0.0 3_655 . . . ?
Al1 Al2 O2 Al1 0.0 . . . . ?
O1 Al1 O2 C13 -69.6(2) . . . . ?
O1 Al1 O2 C13 68.1(2) 3_655 . . . ?
O2 Al1 O2 C13 -176.2(2) 3_655 . . . ?
Al2 Al1 O2 C13 -176.2(2) . . . . ?
O1 Al1 O2 Al2 106.67(8) . . . . ?
O1 Al1 O2 Al2 -115.63(7) 3_655 . . . ?
O2 Al1 O2 Al2 0.0 3_655 . . . ?
Al2 Al1 O2 Al2 0.0 . . . . ?
O1 C2 C3 C4 177.6(2) . . . . ?
C1 C2 C3 C4 -2.4(3) . . . . ?
O1 C2 C3 C21 -2.5(3) . . . . ?
C1 C2 C3 C21 177.5(2) . . . . ?
O3 Al2 O3 C16 -111.9(2) 3_655 . . . ?
O2 Al2 O3 C16 112.3(2) 3_655 . . . ?
O2 Al2 O3 C16 21.4(2) . . . . ?
Al1 Al2 O3 C16 68.1(2) . . . . ?
C2 C3 C4 C5 0.9(3) . . . . ?
C21 C3 C4 C5 -179.0(2) . . . . ?
C3 C4 C5 C6 0.7(3) . . . . ?
C3 C4 C5 C25 -177.8(2) . . . . ?
C4 C5 C6 C1 -0.8(3) . . . . ?
C25 C5 C6 C1 177.7(2) . . . . ?
C2 C1 C6 C5 -0.7(3) . . . . ?
C7 C1 C6 C5 179.5(2) . . . . ?
C2 C1 C7 C8 -107.0(2) . . . . ?
C6 C1 C7 C8 72.8(2) . . . . ?
C1 C7 C8 C9 -97.6(2) . . . . ?
C1 C7 C8 C13 80.2(2) . . . . ?
C13 C8 C9 C10 -1.7(3) . . . . ?
C7 C8 C9 C10 176.2(2) . . . . ?
C8 C9 C10 C11 3.0(3) . . . . ?
C8 C9 C10 C29 -176.8(2) . . . . ?
C9 C10 C11 C12 -0.8(3) . . . . ?
C29 C10 C11 C12 179.0(2) . . . . ?
C10 C11 C12 C13 -2.7(3) . . . . ?
C10 C11 C12 C14 178.5(2) . . . . ?
C11 C12 C13 C8 4.1(3) . . . . ?
C14 C12 C13 C8 -177.2(2) . . . . ?
C11 C12 C13 O2 -175.1(2) . . . . ?
C14 C12 C13 O2 3.6(3) . . . . ?
C9 C8 C13 C12 -2.0(3) . . . . ?
C7 C8 C13 C12 -179.8(2) . . . . ?
C9 C8 C13 O2 177.2(2) . . . . ?
C7 C8 C13 O2 -0.6(3) . . . . ?
Al2 O2 C13 C12 20.1(2) . . . . ?
Al1 O2 C13 C12 -164.77(14) . . . . ?
Al2 O2 C13 C8 -159.07(14) . . . . ?
Al1 O2 C13 C8 16.0(3) . . . . ?
C13 C12 C14 C15 73.4(3) . . . . ?
C11 C12 C14 C15 -107.9(2) . . . . ?
C12 C14 C15 C20 74.2(3) . . . . ?
C12 C14 C15 C16 -108.4(2) . . . . ?
Al2 O3 C16 C15 36.4(3) . . . . ?
Al2 O3 C16 C17 -144.0(2) . . . . ?
C20 C15 C16 O3 -177.4(2) . . . . ?
C14 C15 C16 O3 5.2(3) . . . . ?
C20 C15 C16 C17 2.9(3) . . . . ?
C14 C15 C16 C17 -174.5(2) . . . . ?
O3 C16 C17 C18 177.6(2) . . . . ?
C15 C16 C17 C18 -2.8(3) . . . . ?
O3 C16 C17 C33 -2.0(3) . . . . ?
C15 C16 C17 C33 177.6(2) . . . . ?
C16 C17 C18 C19 0.4(3) . . . . ?
C33 C17 C18 C19 180.0(2) . . . . ?
C17 C18 C19 C20 1.8(4) . . . . ?
C17 C18 C19 C37 -178.6(2) . . . . ?
C16 C15 C20 C19 -0.6(3) . . . . ?
C14 C15 C20 C19 176.8(2) . . . . ?
C18 C19 C20 C15 -1.7(4) . . . . ?
C37 C19 C20 C15 178.8(2) . . . . ?
C4 C3 C21 C24 -0.4(3) . . . . ?
C2 C3 C21 C24 179.7(2) . . . . ?
C4 C3 C21 C23 118.9(2) . . . . ?
C2 C3 C21 C23 -61.0(3) . . . . ?
C4 C3 C21 C22 -120.0(2) . . . . ?
C2 C3 C21 C22 60.1(3) . . . . ?
C6 C5 C25 C27 3.3(3) . . . . ?
C4 C5 C25 C27 -178.3(2) . . . . ?
C6 C5 C25 C28 -117.1(3) . . . . ?
C4 C5 C25 C28 61.3(3) . . . . ?
C6 C5 C25 C26 124.1(3) . . . . ?
C4 C5 C25 C26 -57.4(3) . . . . ?
C9 C10 C29 C31 174.0(2) . . . . ?
C11 C10 C29 C31 -5.8(3) . . . . ?
C9 C10 C29 C30 -65.9(3) . . . . ?
C11 C10 C29 C30 114.3(3) . . . . ?
C9 C10 C29 C32 52.7(3) . . . . ?
C11 C10 C29 C32 -127.1(3) . . . . ?
C18 C17 C33 C36 2.6(3) . . . . ?
C16 C17 C33 C36 -177.8(2) . . . . ?
C18 C17 C33 C34 121.4(2) . . . . ?
C16 C17 C33 C34 -59.0(3) . . . . ?
C18 C17 C33 C35 -117.6(2) . . . . ?
C16 C17 C33 C35 62.0(3) . . . . ?
C20 C19 C37 C38D -179.5(10) . . . . ?
C18 C19 C37 C38D 0.9(11) . . . . ?
C20 C19 C37 C40 -4.1(9) . . . . ?
C18 C19 C37 C40 176.3(8) . . . . ?
C20 C19 C37 C38 -135.0(5) . . . . ?
C18 C19 C37 C38 45.5(6) . . . . ?
C20 C19 C37 C39D 54.8(5) . . . . ?
C18 C19 C37 C39D -124.8(5) . . . . ?
C20 C19 C37 C39 113.3(6) . . . . ?
C18 C19 C37 C39 -66.3(6) . . . . ?
C20 C19 C37 C40D -53.8(5) . . . . ?
C18 C19 C37 C40D 126.6(5) . . . . ?
C46 C41 C42 C43 0.4(6) . . . . ?
C47 C41 C42 C43 -179.9(4) . . . . ?
C41 C42 C43 C44 1.9(7) . . . . ?
C42 C43 C44 C45 -3.5(6) . . . . ?
C43 C44 C45 C46 2.7(6) . . . . ?
C44 C45 C46 C41 -0.3(6) . . . . ?
C42 C41 C46 C45 -1.1(5) . . . . ?
C47 C41 C46 C45 179.1(4) . . . . ?
C53A C48A C49A C50A -0.9(18) . . . . ?
C54A C48A C49A C50A -173.0(15) . . . . ?
C48A C49A C50A C51A -7.4(20) . . . . ?
C49A C50A C51A C52A 8.3(21) . . . . ?
C50A C51A C52A C53A -0.9(22) . . . . ?
C49A C48A C53A C52A 8.3(22) . . . . ?
C54A C48A C53A C52A 179.4(17) . . . . ?
C51A C52A C53A C48A -7.5(25) . . . . ?
C53B C48B C49B C50B 8.4(22) . . . . ?
C54B C48B C49B C50B 175.0(16) . . . . ?
C48B C49B C50B C51B -4.7(23) . . . . ?
C49B C50B C51B C52B -2.5(21) . . . . ?
C50B C51B C52B C53B 6.1(19) . . . . ?
C49B C48B C53B C52B -5.3(22) . . . . ?
C54B C48B C53B C52B -171.5(16) . . . . ?
C51B C52B C53B C48B -2.0(21) . . . . ?
